data_4026311
loop_
_publ_author_name
'Ming-Chang P. Yeh'
'Ming-Nan Lin'
'Yi-Shiang Chou'
'Tern-Chi Lin'
'Li-Yu Tseng'

_publ_section_title
;
 Synthesis of the Phenanthrene and Cyclohepta[a]naphthalene Skeletons via
 Gold(I)-Catalyzed Intramolecular Cyclization of Unactivated Cyclic
 5-(2-Arylethyl)-1,3-dienes
;
_journal_name_full 'Journal of Organic Chemistry'
_journal_page_first 4027
_journal_page_last 4033
_journal_paper_doi 10.1021/jo200445p
_journal_volume 76
_journal_year 2011
_chemical_formula_moiety 'C18 H20 O4'
_chemical_formula_sum 'C18 H20 O4'
_chemical_formula_weight 300.34
_chemical_name_systematic
;
?
;
_space_group_IT_number 29
_symmetry_cell_setting orthorhombic
_symmetry_space_group_name_Hall 'P 2c -2b'
_symmetry_space_group_name_H-M 'P b c 21'
_atom_sites_solution_hydrogens geom
_atom_sites_solution_primary direct
_atom_sites_solution_secondary difmap
_audit_creation_method SHELXL-97
_cell_angle_alpha 90.00
_cell_angle_beta 90.00
_cell_angle_gamma 90.00
_cell_formula_units_Z 4
_cell_length_a 7.6466(6)
_cell_length_b 11.7186(9)
_cell_length_c 16.8849(15)
_cell_measurement_reflns_used 27297
_cell_measurement_temperature 200(2)
_cell_measurement_theta_max 25.35
_cell_measurement_theta_min 2.037
_cell_volume 1513.0(2)
_computing_cell_refinement 'HKL Scalepack (Otwinowski & Minor 1997)'
_computing_data_collection 'Collect (Nonius BV, 1997-2000)'
_computing_data_reduction 'HKL Denzo and Scalepack (Otwinowski & Minor 19'
_computing_molecular_graphics 'Ortep-3 for Windows (Farrugia, 1997)'
_computing_publication_material 'WinGX publication routines (Farrugia, 1999)'
_computing_structure_refinement 'SHELXL-97 (Sheldrick, 1997)'
_computing_structure_solution 'SHELXS-86 (Sheldrick, 1986)'
_diffrn_ambient_temperature 200(2)
_diffrn_detector_area_resol_mean 9
_diffrn_measured_fraction_theta_full 0.949
_diffrn_measured_fraction_theta_max 0.949
_diffrn_measurement_device_type KappaCCD
_diffrn_measurement_method 'CCD rotation images, thick slices'
_diffrn_radiation_monochromator graphite
_diffrn_radiation_source 'fine-focus sealed tube'
_diffrn_radiation_type MoK\a
_diffrn_radiation_wavelength 0.71073
_diffrn_reflns_av_R_equivalents 0.0715
_diffrn_reflns_av_sigmaI/netI 0.0629
_diffrn_reflns_limit_h_max 8
_diffrn_reflns_limit_h_min -9
_diffrn_reflns_limit_k_max 13
_diffrn_reflns_limit_k_min -14
_diffrn_reflns_limit_l_max 20
_diffrn_reflns_limit_l_min -20
_diffrn_reflns_number 5254
_diffrn_reflns_theta_full 25.38
_diffrn_reflns_theta_max 25.38
_diffrn_reflns_theta_min 2.66
_exptl_absorpt_coefficient_mu 0.092
_exptl_absorpt_correction_T_max 1.198
_exptl_absorpt_correction_T_min 0.7159
_exptl_absorpt_correction_type multi-scan
_exptl_absorpt_process_details
;
?
;
_exptl_crystal_colour colorless
_exptl_crystal_density_diffrn 1.318
_exptl_crystal_description prism
_exptl_crystal_F_000 640
_exptl_crystal_size_max 0.8
_exptl_crystal_size_mid 0.75
_exptl_crystal_size_min 0.6
_refine_diff_density_max 0.205
_refine_diff_density_min -0.201
_refine_diff_density_rms 0.053
_refine_ls_abs_structure_details 'Flack H D (1983), Acta Cryst. A39, 876-881'
_refine_ls_abs_structure_Flack -0.1(19)
_refine_ls_extinction_coef 0.016(4)
_refine_ls_extinction_expression Fc^*^=kFc[1+0.001xFc^2^\l^3^/sin(2\q)]^-1/4^
_refine_ls_extinction_method SHELXL
_refine_ls_goodness_of_fit_ref 1.002
_refine_ls_hydrogen_treatment fixed
_refine_ls_matrix_type full
_refine_ls_number_parameters 200
_refine_ls_number_reflns 2302
_refine_ls_number_restraints 1
_refine_ls_restrained_S_all 1.002
_refine_ls_R_factor_all 0.0639
_refine_ls_R_factor_gt 0.0555
_refine_ls_shift/su_max 0.000
_refine_ls_shift/su_mean 0.000
_refine_ls_structure_factor_coef Fsqd
_refine_ls_weighting_details 'calc w=1/[\s^2^(Fo^2^)+(0.0983P)^2^+0.7981P] where P=(Fo^2^+2Fc^2^)/3'
_refine_ls_weighting_scheme calc
_refine_ls_wR_factor_gt 0.1485
_refine_ls_wR_factor_ref 0.1584
_reflns_number_gt 2048
_reflns_number_total 2302
_reflns_threshold_expression >2sigma(I)
_cod_data_source_file jo200445p_si_003_1.cif
_cod_data_source_block 7033
_cod_database_code 4026311

loop_
_symmetry_equiv_pos_as_xyz
'x, y, z'
'-x, -y, z+1/2'
'-x, y+1/2, z'
'x, -y+1/2, z+1/2'

loop_
_atom_site_label
_atom_site_type_symbol
_atom_site_fract_x
_atom_site_fract_y
_atom_site_fract_z
_atom_site_U_iso_or_equiv
_atom_site_adp_type
_atom_site_occupancy
_atom_site_symmetry_multiplicity
_atom_site_calc_flag
_atom_site_refinement_flags
O1 O 0.8821(4) 0.2766(3) 0.07588(19) 0.0519(8) Uani 1 1 d .
O2 O 1.0083(3) 0.1120(2) 0.04304(15) 0.0422(7) Uani 1 1 d .
O3 O 0.5982(4) 0.1247(2) -0.02316(15) 0.0501(8) Uani 1 1 d .
O4 O 0.6114(4) -0.0515(2) 0.02457(16) 0.0470(7) Uani 1 1 d .
C1 C 0.7318(4) 0.0979(3) 0.10448(18) 0.0294(8) Uani 1 1 d .
C2 C 0.7996(5) -0.0025(3) 0.1534(2) 0.0326(8) Uani 1 1 d .
H2A H 0.7070 -0.0585 0.1590 0.039 Uiso 1 1 calc R
H2B H 0.8954 -0.0385 0.1252 0.039 Uiso 1 1 calc R
C3 C 0.8619(4) 0.0322(3) 0.23464(19) 0.0303(8) Uani 1 1 d .
C4 C 0.9728(4) -0.0419(3) 0.2753(2) 0.0360(8) Uani 1 1 d .
H4 H 1.0107 -0.1084 0.2506 0.043 Uiso 1 1 calc R
C5 C 1.0276(5) -0.0183(4) 0.3518(2) 0.0412(10) Uani 1 1 d .
H5 H 1.1016 -0.0685 0.3783 0.049 Uiso 1 1 calc R
C6 C 0.9714(5) 0.0799(4) 0.3882(2) 0.0421(10) Uani 1 1 d .
H6 H 1.0068 0.0962 0.4396 0.050 Uiso 1 1 calc R
C7 C 0.8628(4) 0.1544(3) 0.34859(19) 0.0353(8) Uani 1 1 d .
H7 H 0.8265 0.2208 0.3738 0.042 Uiso 1 1 calc R
C8 C 0.8056(4) 0.1325(3) 0.27128(19) 0.0304(7) Uani 1 1 d .
C9 C 0.6901(4) 0.2186(3) 0.22796(18) 0.0311(8) Uani 1 1 d .
H9 H 0.7676 0.2793 0.2090 0.037 Uiso 1 1 calc R
C10 C 0.5568(5) 0.2745(3) 0.2812(2) 0.0379(9) Uani 1 1 d .
H10 H 0.5976 0.3236 0.3204 0.045 Uiso 1 1 calc R
C11 C 0.3871(5) 0.2586(4) 0.2761(2) 0.0402(9) Uani 1 1 d .
H11 H 0.3146 0.2993 0.3101 0.048 Uiso 1 1 calc R
C12 C 0.3043(5) 0.1779(4) 0.2180(2) 0.0420(10) Uani 1 1 d .
H12A H 0.2451 0.2214 0.1771 0.050 Uiso 1 1 calc R
H12B H 0.2176 0.1318 0.2451 0.050 Uiso 1 1 calc R
C13 C 0.4391(5) 0.1006(4) 0.1801(2) 0.0371(9) Uani 1 1 d .
H13A H 0.3879 0.0630 0.1345 0.045 Uiso 1 1 calc R
H13B H 0.4739 0.0422 0.2176 0.045 Uiso 1 1 calc R
C14 C 0.5996(4) 0.1681(3) 0.15420(19) 0.0288(8) Uani 1 1 d .
H14 H 0.5592 0.2319 0.1214 0.035 Uiso 1 1 calc R
C15 C 0.8807(4) 0.1746(4) 0.0743(2) 0.0339(9) Uani 1 1 d .
C16 C 1.1503(4) 0.1737(4) 0.0064(2) 0.0470(10) Uani 1 1 d .
H16A H 1.2345 0.1206 -0.0140 0.070 Uiso 1 1 calc R
H16B H 1.2052 0.2221 0.0450 0.070 Uiso 1 1 calc R
H16C H 1.1056 0.2196 -0.0361 0.070 Uiso 1 1 calc R
C17 C 0.6405(4) 0.0595(3) 0.0280(2) 0.0343(8) Uani 1 1 d .
C18 C 0.5239(7) -0.0923(5) -0.0462(3) 0.0605(13) Uani 1 1 d .
H18A H 0.5089 -0.1735 -0.0429 0.091 Uiso 1 1 calc R
H18B H 0.5934 -0.0742 -0.0919 0.091 Uiso 1 1 calc R
H18C H 0.4116 -0.0563 -0.0508 0.091 Uiso 1 1 calc R

loop_
_atom_site_aniso_label
_atom_site_aniso_U_11
_atom_site_aniso_U_22
_atom_site_aniso_U_33
_atom_site_aniso_U_23
_atom_site_aniso_U_13
_atom_site_aniso_U_12
O1 0.0551(17) 0.041(2) 0.0592(18) -0.0025(14) 0.0226(14) -0.0074(14)
O2 0.0322(12) 0.0580(18) 0.0365(13) -0.0005(12) 0.0091(10) 0.0022(12)
O3 0.0682(18) 0.0522(17) 0.0300(13) 0.0023(13) -0.0160(13) -0.0008(15)
O4 0.0646(17) 0.0413(18) 0.0352(13) -0.0024(13) -0.0156(13) -0.0047(14)
C1 0.0282(15) 0.039(2) 0.0215(15) 0.0001(14) -0.0014(13) 0.0010(15)
C2 0.0316(16) 0.040(2) 0.0258(15) 0.0009(15) -0.0019(13) 0.0045(16)
C3 0.0242(15) 0.042(2) 0.0252(16) 0.0022(15) 0.0004(12) -0.0019(15)
C4 0.0280(16) 0.047(2) 0.0328(17) 0.0011(17) 0.0011(14) 0.0033(15)
C5 0.0348(19) 0.051(3) 0.037(2) 0.0099(18) -0.0074(15) 0.0046(18)
C6 0.0399(19) 0.057(3) 0.0297(18) 0.0012(17) -0.0070(15) -0.0017(19)
C7 0.0331(17) 0.046(2) 0.0267(16) 0.0022(15) 0.0000(14) -0.0010(17)
C8 0.0246(15) 0.039(2) 0.0270(16) 0.0020(15) 0.0010(13) -0.0023(14)
C9 0.0300(15) 0.039(2) 0.0240(16) 0.0000(15) -0.0011(13) -0.0046(15)
C10 0.0440(19) 0.042(2) 0.0273(16) -0.0005(16) -0.0023(15) 0.0087(17)
C11 0.0430(19) 0.055(2) 0.0225(15) 0.0030(16) 0.0042(16) 0.0117(19)
C12 0.0294(17) 0.060(3) 0.0361(18) 0.0054(18) 0.0040(15) -0.0013(18)
C13 0.0318(17) 0.051(3) 0.0286(16) 0.0022(16) 0.0004(14) -0.0049(17)
C14 0.0275(16) 0.037(2) 0.0219(14) 0.0027(13) -0.0011(12) 0.0001(16)
C15 0.0273(16) 0.052(3) 0.0228(15) -0.0025(16) 0.0004(12) -0.0011(17)
C16 0.0275(18) 0.075(3) 0.038(2) 0.0051(18) 0.0066(15) -0.0009(18)
C17 0.0288(16) 0.051(3) 0.0234(15) -0.0016(17) 0.0017(13) 0.0054(16)
C18 0.072(3) 0.062(3) 0.047(2) -0.012(2) -0.025(2) -0.005(3)

loop_
_atom_type_symbol
_atom_type_description
_atom_type_scat_dispersion_real
_atom_type_scat_dispersion_imag
_atom_type_scat_source
C C 0.0033 0.0016 'International Tables Vol C Tables 4.2.6.8 and 6.1.1.4'
H H 0.0000 0.0000 'International Tables Vol C Tables 4.2.6.8 and 6.1.1.4'
O O 0.0106 0.0060 'International Tables Vol C Tables 4.2.6.8 and 6.1.1.4'

loop_
_geom_angle_atom_site_label_1
_geom_angle_atom_site_label_2
_geom_angle_atom_site_label_3
_geom_angle
C15 O2 C16 116.4(3)
C17 O4 C18 116.0(3)
C2 C1 C17 112.6(3)
C2 C1 C15 112.2(3)
C17 C1 C15 103.2(3)
C2 C1 C14 109.7(3)
C17 C1 C14 108.3(2)
C15 C1 C14 110.6(3)
C3 C2 C1 113.0(3)
C3 C2 H2A 109.0
C1 C2 H2A 109.0
C3 C2 H2B 109.0
C1 C2 H2B 109.0
H2A C2 H2B 107.8
C4 C3 C8 119.6(3)
C4 C3 C2 118.1(3)
C8 C3 C2 122.2(3)
C5 C4 C3 121.2(4)
C5 C4 H4 119.4
C3 C4 H4 119.4
C6 C5 C4 119.3(3)
C6 C5 H5 120.4
C4 C5 H5 120.4
C5 C6 C7 120.2(3)
C5 C6 H6 119.9
C7 C6 H6 119.9
C6 C7 C8 121.6(3)
C6 C7 H7 119.2
C8 C7 H7 119.2
C3 C8 C7 118.1(3)
C3 C8 C9 121.5(3)
C7 C8 C9 120.4(3)
C10 C9 C8 113.1(3)
C10 C9 C14 110.2(3)
C8 C9 C14 113.2(3)
C10 C9 H9 106.7
C8 C9 H9 106.7
C14 C9 H9 106.7
C11 C10 C9 124.5(3)
C11 C10 H10 117.8
C9 C10 H10 117.8
C10 C11 C12 123.3(3)
C10 C11 H11 118.4
C12 C11 H11 118.4
C11 C12 C13 111.5(3)
C11 C12 H12A 109.3
C13 C12 H12A 109.3
C11 C12 H12B 109.3
C13 C12 H12B 109.3
H12A C12 H12B 108.0
C12 C13 C14 111.0(3)
C12 C13 H13A 109.4
C14 C13 H13A 109.4
C12 C13 H13B 109.4
C14 C13 H13B 109.4
H13A C13 H13B 108.0
C13 C14 C9 109.2(3)
C13 C14 C1 113.9(3)
C9 C14 C1 110.4(2)
C13 C14 H14 107.7
C9 C14 H14 107.7
C1 C14 H14 107.7
O1 C15 O2 123.6(3)
O1 C15 C1 125.7(3)
O2 C15 C1 110.6(3)
O2 C16 H16A 109.5
O2 C16 H16B 109.5
H16A C16 H16B 109.5
O2 C16 H16C 109.5
H16A C16 H16C 109.5
H16B C16 H16C 109.5
O3 C17 O4 123.5(3)
O3 C17 C1 122.8(3)
O4 C17 C1 113.7(3)
O4 C18 H18A 109.5
O4 C18 H18B 109.5
H18A C18 H18B 109.5
O4 C18 H18C 109.5
H18A C18 H18C 109.5
H18B C18 H18C 109.5

loop_
_geom_bond_atom_site_label_1
_geom_bond_atom_site_label_2
_geom_bond_distance
O1 C15 1.196(5)
O2 C15 1.330(4)
O2 C16 1.444(4)
O3 C17 1.198(4)
O4 C17 1.321(5)
O4 C18 1.451(5)
C1 C2 1.528(5)
C1 C17 1.535(5)
C1 C15 1.538(5)
C1 C14 1.551(4)
C2 C3 1.507(5)
C2 H2A 0.9700
C2 H2B 0.9700
C3 C4 1.395(5)
C3 C8 1.396(5)
C4 C5 1.386(5)
C4 H4 0.9300
C5 C6 1.374(6)
C5 H5 0.9300
C6 C7 1.377(5)
C6 H6 0.9300
C7 C8 1.400(5)
C7 H7 0.9300
C8 C9 1.527(5)
C9 C10 1.509(5)
C9 C14 1.543(4)
C9 H9 0.9800
C10 C11 1.314(5)
C10 H10 0.9300
C11 C12 1.502(6)
C11 H11 0.9300
C12 C13 1.515(5)
C12 H12A 0.9700
C12 H12B 0.9700
C13 C14 1.524(5)
C13 H13A 0.9700
C13 H13B 0.9700
C14 H14 0.9800
C16 H16A 0.9600
C16 H16B 0.9600
C16 H16C 0.9600
C18 H18A 0.9600
C18 H18B 0.9600
C18 H18C 0.9600
